data_4330800
loop_
_publ_author_name
'Nikolay S. Abramchuk'
'Wilder Carrillo-Cabrera'
'Igor Veremchuk'
'Niels Oeschler'
'Andrei V. Olenev'
'Yurii Prots'
'Ulrich Burkhardt'
'Evgeny V. Dikarev'
'Yuri Grin'
'Andrei V. Shevelkov'

_publ_contact_author_address
;
Max-Planck-Institut f\"ur Chemische Physik fester Stoffe
N\"othnitzer Str. 40
01187 Dresden
Germany
;
_publ_contact_author_email Nikolay.Abramchuk@cpfs.mpg.de
_publ_contact_author_fax 49(351)46464002
_publ_contact_author_name 'Abramchuk, Nikolay'
_publ_contact_author_phone 49(351)46462236
_publ_section_title
;
 Homo- and Heterovalent Substitutions in the New Clathrates I
 Si30P16Te8-xSex and Si30+xP16-xTe8-xBrx: Synthesis, Crystal Structure,
 and Thermoelectric Properties
;
_journal_name_full 'Inorganic Chemistry'
_journal_page_first 11396
_journal_page_last 11405
_journal_paper_doi 10.1021/ic3010097
_journal_volume 51
_journal_year 2012
_chemical_formula_sum 'P16 Se1.06 Si30 Te6.94'
_chemical_formula_weight 2307.46
_space_group_IT_number 223
_space_group_name_Hall '-P 4n 2 3'
_symmetry_cell_setting cubic
_symmetry_space_group_name_Hall '-P 4n 2 3'
_symmetry_space_group_name_H-M 'P m -3 n'
_atom_sites_solution_hydrogens none
_atom_sites_solution_primary direct
_atom_sites_solution_secondary difmap
_audit_creation_method SHELXL-97
_cell_angle_alpha 90.00
_cell_angle_beta 90.00
_cell_angle_gamma 90.00
_cell_formula_units_Z 1
_cell_length_a 9.9411(6)
_cell_length_b 9.9411(6)
_cell_length_c 9.9411(6)
_cell_measurement_temperature 298
_cell_volume 982.43(10)
_computing_cell_refinement WinGX
_computing_data_collection 'CAD4 (Nonius)'
_computing_data_reduction 'XCAD7 (P.McArdle, 1999)'
_computing_structure_refinement WinGX
_diffrn_ambient_temperature 298
_diffrn_measured_fraction_theta_full 1.000
_diffrn_measured_fraction_theta_max 1.000
_diffrn_measurement_device_type 'Nonius CAD4F'
_diffrn_measurement_method \w--2\q
_diffrn_radiation_monochromator graphite
_diffrn_radiation_source 'fine-focus sealed tube'
_diffrn_radiation_type MoK\a
_diffrn_radiation_wavelength 0.71073
_diffrn_reflns_av_R_equivalents 0.0608
_diffrn_reflns_av_sigmaI/netI 0.0253
_diffrn_reflns_limit_h_max 15
_diffrn_reflns_limit_h_min -15
_diffrn_reflns_limit_k_max 0
_diffrn_reflns_limit_k_min -15
_diffrn_reflns_limit_l_max 0
_diffrn_reflns_limit_l_min -15
_diffrn_reflns_number 3534
_diffrn_reflns_theta_full 32.43
_diffrn_reflns_theta_max 32.43
_diffrn_reflns_theta_min 2.90
_diffrn_standards_decay_% 0
_diffrn_standards_interval_time 7200
_diffrn_standards_number 1
_exptl_absorpt_coefficient_mu 7.655
_exptl_absorpt_correction_T_max 0.484
_exptl_absorpt_correction_T_min 0.465
_exptl_absorpt_correction_type psi-scan
_exptl_crystal_colour 'gray metallic'
_exptl_crystal_density_diffrn 3.900
_exptl_crystal_description cube
_exptl_crystal_F_000 1057
_exptl_crystal_size_max 0.1
_exptl_crystal_size_mid 0.1
_exptl_crystal_size_min 0.1
_refine_ls_extinction_method none
_refine_ls_goodness_of_fit_ref 1.290
_refine_ls_matrix_type full
_refine_ls_number_parameters 17
_refine_ls_number_reflns 345
_refine_ls_number_restraints 0
_refine_ls_restrained_S_all 1.290
_refine_ls_R_factor_all 0.0222
_refine_ls_R_factor_gt 0.0214
_refine_ls_shift/su_max 0.000
_refine_ls_shift/su_mean 0.000
_refine_ls_structure_factor_coef Fsqd
_refine_ls_weighting_details 'calc w=1/[\s^2^(Fo^2^)+(0.0000P)^2^+1.4191P] where P=(Fo^2^+2Fc^2^)/3'
_refine_ls_weighting_scheme calc
_refine_ls_wR_factor_gt 0.0401
_refine_ls_wR_factor_ref 0.0403
_reflns_number_gt 339
_reflns_number_total 345
_reflns_threshold_expression >2sigma(I)
_cod_data_source_file ic3010097_si_002_03.cif
_cod_data_source_block '[Si,P]46Te6.94Se1.06_crystal_III'
_cod_original_cell_volume 982.4(1)
_cod_database_code 4330800

loop_
_symmetry_equiv_pos_as_xyz
'x, y, z'
'-x, -y, z'
'-x, y, -z'
'x, -y, -z'
'z, x, y'
'z, -x, -y'
'-z, -x, y'
'-z, x, -y'
'y, z, x'
'-y, z, -x'
'y, -z, -x'
'-y, -z, x'
'y+1/2, x+1/2, -z+1/2'
'-y+1/2, -x+1/2, -z+1/2'
'y+1/2, -x+1/2, z+1/2'
'-y+1/2, x+1/2, z+1/2'
'x+1/2, z+1/2, -y+1/2'
'-x+1/2, z+1/2, y+1/2'
'-x+1/2, -z+1/2, -y+1/2'
'x+1/2, -z+1/2, y+1/2'
'z+1/2, y+1/2, -x+1/2'
'z+1/2, -y+1/2, x+1/2'
'-z+1/2, y+1/2, x+1/2'
'-z+1/2, -y+1/2, -x+1/2'
'-x, -y, -z'
'x, y, -z'
'x, -y, z'
'-x, y, z'
'-z, -x, -y'
'-z, x, y'
'z, x, -y'
'z, -x, y'
'-y, -z, -x'
'y, -z, x'
'-y, z, x'
'y, z, -x'
'-y-1/2, -x-1/2, z-1/2'
'y-1/2, x-1/2, z-1/2'
'-y-1/2, x-1/2, -z-1/2'
'y-1/2, -x-1/2, -z-1/2'
'-x-1/2, -z-1/2, y-1/2'
'x-1/2, -z-1/2, -y-1/2'
'x-1/2, z-1/2, y-1/2'
'-x-1/2, z-1/2, -y-1/2'
'-z-1/2, -y-1/2, x-1/2'
'-z-1/2, y-1/2, -x-1/2'
'z-1/2, -y-1/2, -x-1/2'
'z-1/2, y-1/2, x-1/2'

loop_
_atom_site_label
_atom_site_type_symbol
_atom_site_fract_x
_atom_site_fract_y
_atom_site_fract_z
_atom_site_U_iso_or_equiv
_atom_site_adp_type
_atom_site_occupancy
_atom_site_symmetry_multiplicity
_atom_site_calc_flag
_atom_site_refinement_flags
Te1 Te 0.0000 0.7500 0.5000 0.01419(13) Uani 1 8 d S
Te2 Te 0.0000 0.0000 0.0000 0.0101(3) Uani 0.470(12) 24 d SP
Se2 Se 0.0000 0.0000 0.0000 0.0101(3) Uani 0.530(12) 24 d SP
P3 P 0.81578(5) 0.81578(5) 0.81578(5) 0.00783(18) Uani 1 3 d S
Si4 Si 0.69124(8) 0.88258(8) 0.0000 0.00746(16) Uani 1 2 d S
Si5 Si 0.5000 0.7500 0.0000 0.0044(3) Uani 1 8 d S

loop_
_atom_site_aniso_label
_atom_site_aniso_U_11
_atom_site_aniso_U_22
_atom_site_aniso_U_33
_atom_site_aniso_U_23
_atom_site_aniso_U_13
_atom_site_aniso_U_12
Te1 0.01463(15) 0.0133(2) 0.01463(15) 0.000 0.000 0.000
Te2 0.0101(3) 0.0101(3) 0.0101(3) 0.000 0.000 0.000
Se2 0.0101(3) 0.0101(3) 0.0101(3) 0.000 0.000 0.000
P3 0.00783(18) 0.00783(18) 0.00783(18) 0.00003(16) 0.00003(16) 0.00003(16)
Si4 0.0082(3) 0.0064(3) 0.0078(3) 0.000 0.000 -0.0019(3)
Si5 0.0036(4) 0.0061(6) 0.0036(4) 0.000 0.000 0.000

loop_
_atom_type_symbol
_atom_type_description
_atom_type_scat_dispersion_real
_atom_type_scat_dispersion_imag
_atom_type_scat_source
Si Si 0.0817 0.0704 'International Tables Vol C Tables 4.2.6.8 and 6.1.1.4'
P P 0.1023 0.0942 'International Tables Vol C Tables 4.2.6.8 and 6.1.1.4'
Se Se -0.0929 2.2259 'International Tables Vol C Tables 4.2.6.8 and 6.1.1.4'
Te Te -0.5308 1.6751 'International Tables Vol C Tables 4.2.6.8 and 6.1.1.4'

loop_
_geom_angle_atom_site_label_1
_geom_angle_atom_site_label_2
_geom_angle_atom_site_label_3
_geom_angle
_geom_angle_site_symmetry_1
_geom_angle_site_symmetry_3
P3 P3 Si4 108.33(3) 14_666 9_565
P3 P3 Si4 108.33(3) 14_666 1_556
Si4 P3 Si4 110.59(3) 9_565 1_556
P3 P3 Si4 108.33(3) 14_666 5_655
Si4 P3 Si4 110.59(3) 9_565 5_655
Si4 P3 Si4 110.59(3) 1_556 5_655
P3 Si4 P3 105.01(4) 26_556 1_554
P3 Si4 Si5 106.08(3) 26_556 .
P3 Si4 Si5 106.08(3) 1_554 .
P3 Si4 Si4 106.72(2) 26_556 27_575
P3 Si4 Si4 106.72(2) 1_554 27_575
Si5 Si4 Si4 124.73(2) . 27_575
Si4 Si5 Si4 108.94(2) . 47_676
Si4 Si5 Si4 110.54(4) . 3_655
Si4 Si5 Si4 108.94(2) 47_676 3_655
Si4 Si5 Si4 108.94(2) . 45_675
Si4 Si5 Si4 110.54(4) 47_676 45_675
Si4 Si5 Si4 108.94(2) 3_655 45_675

loop_
_geom_bond_atom_site_label_1
_geom_bond_atom_site_label_2
_geom_bond_distance
_geom_bond_site_symmetry_2
P3 P3 2.2653(18) 14_666
P3 Si4 2.3081(6) 9_565
P3 Si4 2.3081(6) 1_556
P3 Si4 2.3081(6) 5_655
Si4 P3 2.3081(6) 26_556
Si4 P3 2.3081(6) 1_554
Si4 Si5 2.3133(8) .
Si4 Si4 2.3346(16) 27_575
Si5 Si4 2.3133(8) 47_676
Si5 Si4 2.3133(8) 3_655
Si5 Si4 2.3133(8) 45_675
